data_4035742
loop_
_publ_author_name
'Mamedov, Vakhid A.'
'Mamedova, Vera L.'
'Kadyrova, Saniya F.'
'Galimullina, Venera R.'
'Khikmatova, Gul'naz Z.'
'Korshin, Dmitry E.'
'Gubaidullin, Aidar T.'
'Krivolapov, Dmitry B.'
'Rizvanov, Il'dar Kh'
'Bazanova, Olga B.'
'Sinyashin, Oleg G.'
'Latypov, Shamil K.'

_publ_section_title
;
 Synthesis of 3-Hydroxy-4-arylquinolin-2-ones Including Viridicatol via a
 Darzens Condensation/Friedel-Crafts Alkylation Strategy.
;
_journal_issue 21
_journal_name_full 'The Journal of organic chemistry'
_journal_page_first 13132
_journal_page_last 13145
_journal_paper_doi 10.1021/acs.joc.8b01871
_journal_volume 83
_journal_year 2018
_chemical_formula_moiety 'C22 H16 N2 O4, C2 H6 O S'
_chemical_formula_sum 'C24 H22 N2 O5 S'
_chemical_formula_weight 450.49
_space_group_crystal_system monoclinic
_space_group_IT_number 14
_space_group_name_Hall '-P 2yn'
_space_group_name_H-M_alt 'P 1 21/n 1'
_atom_sites_solution_hydrogens mixed
_audit_creation_method SHELXL-2014/7
_cell_angle_alpha 90
_cell_angle_beta 92.27(3)
_cell_angle_gamma 90
_cell_formula_units_Z 4
_cell_length_a 5.445(10)
_cell_length_b 19.36(3)
_cell_length_c 20.96(4)
_cell_measurement_reflns_used 1586
_cell_measurement_temperature 296(2)
_cell_measurement_theta_max 20.17
_cell_measurement_theta_min 2.21
_cell_volume 2208(7)
_computing_cell_refinement 'Bruker SAINT'
_computing_data_collection 'Bruker APEX2'
_computing_data_reduction 'Bruker SAINT'
_computing_molecular_graphics 'Bruker SHELXTL'
_computing_publication_material 'Bruker SHELXTL'
_computing_structure_refinement 'SHELXL-2014/7 (Sheldrick, 2014)'
_diffrn_ambient_temperature 296(2)
_diffrn_measured_fraction_theta_full 0.987
_diffrn_measured_fraction_theta_max 0.913
_diffrn_measurement_device_type 'Bruker APEX-II CCD'
_diffrn_measurement_method '\f and \w scans'
_diffrn_radiation_monochromator graphite
_diffrn_radiation_source 'sealed tube'
_diffrn_radiation_type MoK\a
_diffrn_radiation_wavelength 0.71073
_diffrn_reflns_av_R_equivalents 0.1352
_diffrn_reflns_av_unetI/netI 0.1546
_diffrn_reflns_Laue_measured_fraction_full 0.987
_diffrn_reflns_Laue_measured_fraction_max 0.913
_diffrn_reflns_limit_h_max 7
_diffrn_reflns_limit_h_min -7
_diffrn_reflns_limit_k_max 25
_diffrn_reflns_limit_k_min -25
_diffrn_reflns_limit_l_max 28
_diffrn_reflns_limit_l_min -28
_diffrn_reflns_number 26703
_diffrn_reflns_point_group_measured_fraction_full 0.987
_diffrn_reflns_point_group_measured_fraction_max 0.913
_diffrn_reflns_theta_full 25.242
_diffrn_reflns_theta_max 29.746
_diffrn_reflns_theta_min 2.104
_exptl_absorpt_coefficient_mu 0.185
_exptl_absorpt_correction_T_max 0.7460
_exptl_absorpt_correction_T_min 0.6178
_exptl_absorpt_correction_type multi-scan
_exptl_absorpt_process_details
;
 G.M. Sheldrick (1998a). SADABS v.2.01, Bruker.
 Siemens Area Detector Absorption Correction Program.
 Bruker AXS. Madison. Wisconsin. USA
;
_exptl_crystal_colour colorless
_exptl_crystal_density_diffrn 1.356
_exptl_crystal_description needle
_exptl_crystal_F_000 944
_exptl_crystal_size_max 0.518
_exptl_crystal_size_mid 0.166
_exptl_crystal_size_min 0.073
_refine_diff_density_max 0.510
_refine_diff_density_min -0.445
_refine_diff_density_rms 0.050
_refine_ls_extinction_coef 0.013(2)
_refine_ls_extinction_expression Fc^*^=kFc[1+0.001xFc^2^\l^3^/sin(2\q)]^-1/4^
_refine_ls_extinction_method 'SHELXL-2014/7 (Sheldrick 2014'
_refine_ls_goodness_of_fit_ref 0.945
_refine_ls_hydrogen_treatment mixed
_refine_ls_matrix_type full
_refine_ls_number_parameters 297
_refine_ls_number_reflns 5750
_refine_ls_number_restraints 0
_refine_ls_restrained_S_all 0.945
_refine_ls_R_factor_all 0.2407
_refine_ls_R_factor_gt 0.0739
_refine_ls_shift/su_max 0.000
_refine_ls_shift/su_mean 0.000
_refine_ls_structure_factor_coef Fsqd
_refine_ls_weighting_details 'w=1/[\s^2^(Fo^2^)+(0.1056P)^2^] where P=(Fo^2^+2Fc^2^)/3'
_refine_ls_weighting_scheme calc
_refine_ls_wR_factor_gt 0.1778
_refine_ls_wR_factor_ref 0.2603
_reflns_Friedel_coverage 0.000
_reflns_number_gt 1827
_reflns_number_total 5750
_reflns_threshold_expression 'I > 2\s(I)'
_cod_data_source_file jo8b01871_si_005.cif
_cod_data_source_block vakh473
_cod_original_cell_volume 2207(7)
_cod_original_sg_symbol_H-M 'P 21/n'
_cod_database_code 4035742
_shelx_shelxl_version_number 2014/7
_shelx_space_group_comment
;
The symmetry employed for this shelxl refinement is uniquely defined
by the following loop, which should always be used as a source of
symmetry information in preference to the above space-group names.
They are only intended as comments.
;
_shelx_estimated_absorpt_t_min 0.910
_shelx_estimated_absorpt_t_max 0.987
_exptl_absorpt_special_details
;
 Additional spherical absorption correction applied with mu*r =  0.2000
 Lambda/2 correction factor = 0.0015
;

loop_
_space_group_symop_operation_xyz
'x, y, z'
'-x+1/2, y+1/2, -z+1/2'
'-x, -y, -z'
'x-1/2, -y-1/2, z-1/2'

loop_
_atom_site_label
_atom_site_type_symbol
_atom_site_fract_x
_atom_site_fract_y
_atom_site_fract_z
_atom_site_U_iso_or_equiv
_atom_site_adp_type
_atom_site_occupancy
_atom_site_site_symmetry_order
_atom_site_calc_flag
_atom_site_refinement_flags_posn
_atom_site_refinement_flags_adp
C2 C -0.0674(8) 0.8416(2) 0.15141(18) 0.0575(11) Uani 1 1 d . .
C3 C 0.0070(7) 0.8458(2) 0.21859(17) 0.0529(10) Uani 1 1 d . .
C4 C 0.1755(7) 0.8902(2) 0.24044(17) 0.0503(10) Uani 1 1 d . .
C5 C 0.4861(8) 0.9782(2) 0.2140(2) 0.0658(12) Uani 1 1 d . .
C6 C 0.6007(9) 1.0192(2) 0.1711(2) 0.0796(14) Uani 1 1 d . .
H6 H 0.7269 1.0488 0.1846 0.096 Uiso 1 1 calc R U
C7 C 0.5275(9) 1.0161(2) 0.1081(2) 0.0807(14) Uani 1 1 d . .
H7 H 0.6035 1.0442 0.0787 0.097 Uiso 1 1 calc R U
C8 C 0.3463(9) 0.9729(2) 0.0878(2) 0.0657(12) Uani 1 1 d . .
C11 C -0.0458(7) 0.8856(2) 0.04411(16) 0.0623(11) Uani 1 1 d . .
H11A H -0.0582 0.9331 0.0296 0.075 Uiso 1 1 calc R U
H11B H -0.2102 0.8662 0.0420 0.075 Uiso 1 1 calc R U
C12 C 0.1081(8) 0.8467(2) -0.00098(17) 0.0549(10) Uani 1 1 d . .
C13 C 0.0457(9) 0.8475(2) -0.06495(19) 0.0682(12) Uani 1 1 d . .
H13 H -0.0932 0.8717 -0.0794 0.082 Uiso 1 1 calc R U
C14 C 0.1861(11) 0.8128(3) -0.1085(2) 0.0822(16) Uani 1 1 d . .
H14 H 0.1422 0.8144 -0.1518 0.099 Uiso 1 1 calc R U
C15 C 0.3875(10) 0.7765(3) -0.0880(2) 0.0825(15) Uani 1 1 d . .
H15 H 0.4817 0.7531 -0.1171 0.099 Uiso 1 1 calc R U
C16 C 0.4503(8) 0.7745(2) -0.0248(2) 0.0752(13) Uani 1 1 d . .
H16 H 0.5871 0.7492 -0.0106 0.090 Uiso 1 1 calc R U
C17 C 0.3119(8) 0.8100(2) 0.0191(2) 0.0640(12) Uani 1 1 d . .
H17 H 0.3581 0.8087 0.0622 0.077 Uiso 1 1 calc R U
C41 C 0.2327(7) 0.8954(2) 0.31014(17) 0.0499(9) Uani 1 1 d . .
C42 C 0.4018(10) 0.8549(3) 0.3407(2) 0.0937(18) Uani 1 1 d . .
H42 H 0.4860 0.8224 0.3173 0.112 Uiso 1 1 calc R U
C43 C 0.4532(10) 0.8601(3) 0.4048(2) 0.0955(18) Uani 1 1 d . .
H43 H 0.5704 0.8316 0.4247 0.115 Uiso 1 1 calc R U
C44 C 0.3325(8) 0.9068(2) 0.43840(18) 0.0596(11) Uani 1 1 d . .
C45 C 0.1598(10) 0.9472(3) 0.4112(2) 0.0908(17) Uani 1 1 d . .
H45 H 0.0766 0.9793 0.4352 0.109 Uiso 1 1 calc R U
C46 C 0.1074(10) 0.9404(3) 0.3471(2) 0.0939(17) Uani 1 1 d . .
H46 H -0.0172 0.9671 0.3282 0.113 Uiso 1 1 calc R U
C4A C 0.2984(7) 0.93320(19) 0.19563(17) 0.0517(10) Uani 1 1 d . .
C8A C 0.2291(7) 0.93068(19) 0.13119(18) 0.0520(10) Uani 1 1 d . .
C1S C 0.1633(10) 0.6420(3) 0.2113(3) 0.121(2) Uani 1 1 d . .
H12S H 0.2499 0.6012 0.2253 0.181 Uiso 1 1 calc R U
H13S H 0.0479 0.6303 0.1771 0.181 Uiso 1 1 calc R U
H11S H 0.0769 0.6611 0.2462 0.181 Uiso 1 1 calc R U
C2S C 0.5161(10) 0.6519(3) 0.1285(3) 0.1062(18) Uani 1 1 d . .
H22S H 0.6546 0.6763 0.1127 0.159 Uiso 1 1 calc R U
H23S H 0.4018 0.6417 0.0937 0.159 Uiso 1 1 calc R U
H21S H 0.5709 0.6096 0.1483 0.159 Uiso 1 1 calc R U
N1 N 0.0429(6) 0.88563(17) 0.11053(13) 0.0534(8) Uani 1 1 d . .
N44 N 0.3828(8) 0.9146(2) 0.5064(2) 0.0807(12) Uani 1 1 d . .
O2 O -0.2263(6) 0.80055(16) 0.13248(13) 0.0734(9) Uani 1 1 d . .
O3 O -0.1067(6) 0.80303(16) 0.25839(12) 0.0704(9) Uani 1 1 d . .
O44 O 0.2893(8) 0.9585(2) 0.53694(17) 0.1190(11) Uani 1 1 d . .
O45 O 0.5287(8) 0.8745(2) 0.53131(17) 0.1190(11) Uani 1 1 d . .
O1S O 0.5561(6) 0.70971(17) 0.23772(13) 0.0907(11) Uani 1 1 d . .
S1 S 0.3730(2) 0.70281(7) 0.18422(6) 0.0785(5) Uani 1 1 d . .
H3 H -0.221(10) 0.780(3) 0.234(3) 0.118 Uiso 1 1 d . U
H5 H 0.540(6) 0.9788(18) 0.2539(18) 0.050(11) Uiso 1 1 d . .
H8 H 0.288(6) 0.9671(18) 0.0437(19) 0.055(11) Uiso 1 1 d . .

loop_
_atom_site_aniso_label
_atom_site_aniso_U_11
_atom_site_aniso_U_22
_atom_site_aniso_U_33
_atom_site_aniso_U_23
_atom_site_aniso_U_13
_atom_site_aniso_U_12
C2 0.063(3) 0.064(3) 0.045(2) -0.006(2) -0.002(2) -0.005(2)
C3 0.057(2) 0.060(2) 0.042(2) 0.0022(19) 0.0038(19) -0.008(2)
C4 0.055(2) 0.048(2) 0.048(2) -0.0021(18) -0.0008(19) -0.0013(19)
C5 0.066(3) 0.069(3) 0.063(3) -0.003(2) 0.000(3) -0.014(2)
C6 0.083(3) 0.071(3) 0.086(4) -0.010(3) 0.016(3) -0.026(3)
C7 0.103(4) 0.067(3) 0.074(3) -0.004(3) 0.028(3) -0.027(3)
C8 0.086(3) 0.056(3) 0.056(3) 0.003(2) 0.009(3) -0.004(3)
C11 0.060(3) 0.086(3) 0.041(2) 0.011(2) -0.007(2) -0.002(2)
C12 0.061(3) 0.066(3) 0.038(2) 0.0047(19) -0.0003(19) -0.017(2)
C13 0.077(3) 0.076(3) 0.050(3) 0.008(2) -0.014(2) -0.022(3)
C14 0.116(4) 0.088(4) 0.043(3) -0.010(2) 0.008(3) -0.040(3)
C15 0.089(4) 0.089(4) 0.071(4) -0.018(3) 0.020(3) -0.020(3)
C16 0.067(3) 0.088(3) 0.071(3) -0.016(3) 0.010(3) -0.006(3)
C17 0.060(3) 0.082(3) 0.049(2) -0.006(2) -0.004(2) -0.003(2)
C41 0.056(2) 0.050(2) 0.043(2) -0.0053(18) -0.0037(19) -0.003(2)
C42 0.118(4) 0.109(4) 0.053(3) -0.017(3) -0.010(3) 0.057(4)
C43 0.107(4) 0.120(4) 0.057(3) -0.014(3) -0.021(3) 0.062(4)
C44 0.070(3) 0.065(3) 0.043(2) -0.006(2) -0.007(2) 0.000(2)
C45 0.107(4) 0.108(4) 0.056(3) -0.026(3) -0.017(3) 0.055(3)
C46 0.102(4) 0.115(4) 0.063(3) -0.024(3) -0.023(3) 0.053(3)
C4A 0.057(2) 0.048(2) 0.051(2) -0.0001(18) 0.002(2) 0.003(2)
C8A 0.058(2) 0.048(2) 0.050(2) 0.0007(18) 0.007(2) 0.000(2)
C1S 0.073(4) 0.120(5) 0.169(6) 0.017(4) 0.003(4) -0.027(3)
C2S 0.099(4) 0.107(4) 0.111(4) -0.035(3) -0.011(3) -0.005(3)
N1 0.058(2) 0.060(2) 0.0414(18) 0.0051(15) -0.0012(16) -0.0043(17)
N44 0.092(3) 0.081(3) 0.067(3) 0.008(2) -0.018(2) 0.013(2)
O2 0.078(2) 0.093(2) 0.0485(16) -0.0026(15) -0.0104(15) -0.0255(18)
O3 0.084(2) 0.087(2) 0.0405(15) 0.0069(15) 0.0002(15) -0.0340(18)
O44 0.147(3) 0.140(3) 0.0683(16) -0.0247(16) -0.0146(17) 0.037(2)
O45 0.147(3) 0.140(3) 0.0683(16) -0.0247(16) -0.0146(17) 0.037(2)
O1S 0.112(3) 0.108(3) 0.0507(18) 0.0026(16) -0.0112(18) -0.052(2)
S1 0.0796(9) 0.0776(9) 0.0775(9) 0.0011(7) -0.0069(7) -0.0032(7)

loop_
_atom_type_symbol
_atom_type_description
_atom_type_scat_dispersion_real
_atom_type_scat_dispersion_imag
_atom_type_scat_source
C C 0.0033 0.0016 'International Tables Vol C Tables 4.2.6.8 and 6.1.1.4'
H H 0.0000 0.0000 'International Tables Vol C Tables 4.2.6.8 and 6.1.1.4'
N N 0.0061 0.0033 'International Tables Vol C Tables 4.2.6.8 and 6.1.1.4'
O O 0.0106 0.0060 'International Tables Vol C Tables 4.2.6.8 and 6.1.1.4'
S S 0.1246 0.1234 'International Tables Vol C Tables 4.2.6.8 and 6.1.1.4'

loop_
_geom_angle_atom_site_label_1
_geom_angle_atom_site_label_2
_geom_angle_atom_site_label_3
_geom_angle
O2 C2 N1 121.5(4)
O2 C2 C3 121.0(4)
N1 C2 C3 117.5(4)
C4 C3 O3 120.9(4)
C4 C3 C2 122.3(4)
O3 C3 C2 116.8(4)
C3 C4 C4A 118.9(4)
C3 C4 C41 120.0(3)
C4A C4 C41 121.1(4)
C6 C5 C4A 122.1(5)
C6 C5 H5 118(2)
C4A C5 H5 119(2)
C7 C6 C5 119.2(5)
C7 C6 H6 120.4
C5 C6 H6 120.4
C8 C7 C6 120.9(4)
C8 C7 H7 119.5
C6 C7 H7 119.5
C7 C8 C8A 120.3(5)
C7 C8 H8 125(2)
C8A C8 H8 114(2)
N1 C11 C12 115.6(3)
N1 C11 H11A 108.4
C12 C11 H11A 108.4
N1 C11 H11B 108.4
C12 C11 H11B 108.4
H11A C11 H11B 107.4
C17 C12 C13 118.2(4)
C17 C12 C11 122.4(4)
C13 C12 C11 119.4(4)
C12 C13 C14 121.2(5)
C12 C13 H13 119.4
C14 C13 H13 119.4
C15 C14 C13 120.0(5)
C15 C14 H14 120.0
C13 C14 H14 120.0
C16 C15 C14 119.6(5)
C16 C15 H15 120.2
C14 C15 H15 120.2
C15 C16 C17 120.6(5)
C15 C16 H16 119.7
C17 C16 H16 119.7
C12 C17 C16 120.4(4)
C12 C17 H17 119.8
C16 C17 H17 119.8
C42 C41 C46 116.6(4)
C42 C41 C4 122.6(4)
C46 C41 C4 120.8(4)
C41 C42 C43 122.2(4)
C41 C42 H42 118.9
C43 C42 H42 118.9
C44 C43 C42 118.9(4)
C44 C43 H43 120.5
C42 C43 H43 120.5
C45 C44 C43 121.6(4)
C45 C44 N44 117.6(4)
C43 C44 N44 120.8(4)
C44 C45 C46 118.7(4)
C44 C45 H45 120.7
C46 C45 H45 120.7
C41 C46 C45 122.0(4)
C41 C46 H46 119.0
C45 C46 H46 119.0
C5 C4A C8A 117.5(4)
C5 C4A C4 122.6(4)
C8A C4A C4 119.9(4)
N1 C8A C4A 119.4(3)
N1 C8A C8 120.6(4)
C4A C8A C8 120.0(4)
S1 C1S H12S 109.5
S1 C1S H13S 109.5
H12S C1S H13S 109.5
S1 C1S H11S 109.5
H12S C1S H11S 109.5
H13S C1S H11S 109.5
S1 C2S H22S 109.5
S1 C2S H23S 109.5
H22S C2S H23S 109.5
S1 C2S H21S 109.5
H22S C2S H21S 109.5
H23S C2S H21S 109.5
C2 N1 C8A 121.9(3)
C2 N1 C11 117.6(3)
C8A N1 C11 120.5(3)
O44 N44 O45 120.7(5)
O44 N44 C44 122.4(4)
O45 N44 C44 116.9(4)
C3 O3 H3 106(4)
O1S S1 C2S 104.8(3)
O1S S1 C1S 104.2(3)
C2S S1 C1S 98.8(3)

loop_
_geom_bond_atom_site_label_1
_geom_bond_atom_site_label_2
_geom_bond_distance
C2 O2 1.229(5)
C2 N1 1.365(5)
C2 C3 1.452(6)
C3 C4 1.325(5)
C3 O3 1.343(5)
C4 C4A 1.440(5)
C4 C41 1.485(6)
C5 C6 1.370(6)
C5 C4A 1.386(6)
C5 H5 0.87(4)
C6 C7 1.365(7)
C6 H6 0.9300
C7 C8 1.350(6)
C7 H7 0.9300
C8 C8A 1.396(6)
C8 H8 0.97(4)
C11 N1 1.455(5)
C11 C12 1.492(6)
C11 H11A 0.9700
C11 H11B 0.9700
C12 C17 1.369(6)
C12 C13 1.370(6)
C13 C14 1.387(6)
C13 H13 0.9300
C14 C15 1.359(7)
C14 H14 0.9300
C15 C16 1.355(7)
C15 H15 0.9300
C16 C17 1.393(6)
C16 H16 0.9300
C17 H17 0.9300
C41 C42 1.351(6)
C41 C46 1.365(6)
C42 C43 1.366(6)
C42 H42 0.9300
C43 C44 1.335(6)
C43 H43 0.9300
C44 C45 1.333(6)
C44 N44 1.448(6)
C45 C46 1.367(6)
C45 H45 0.9300
C46 H46 0.9300
C4A C8A 1.389(6)
C8A N1 1.393(5)
C1S S1 1.750(6)
C1S H12S 0.9600
C1S H13S 0.9600
C1S H11S 0.9600
C2S S1 1.735(6)
C2S H22S 0.9600
C2S H23S 0.9600
C2S H21S 0.9600
N44 O44 1.189(5)
N44 O45 1.214(5)
O3 H3 0.90(6)
O1S S1 1.476(4)

loop_
_geom_torsion_atom_site_label_1
_geom_torsion_atom_site_label_2
_geom_torsion_atom_site_label_3
_geom_torsion_atom_site_label_4
_geom_torsion
O2 C2 C3 C4 -179.1(4)
N1 C2 C3 C4 -0.1(6)
O2 C2 C3 O3 -0.2(6)
N1 C2 C3 O3 178.7(3)
O3 C3 C4 C4A 177.8(3)
C2 C3 C4 C4A -3.4(6)
O3 C3 C4 C41 -2.8(6)
C2 C3 C4 C41 176.0(3)
C4A C5 C6 C7 0.4(7)
C5 C6 C7 C8 -0.7(8)
C6 C7 C8 C8A 0.4(7)
N1 C11 C12 C17 3.6(6)
N1 C11 C12 C13 -176.2(3)
C17 C12 C13 C14 -0.7(6)
C11 C12 C13 C14 179.0(4)
C12 C13 C14 C15 0.9(7)
C13 C14 C15 C16 -0.2(7)
C14 C15 C16 C17 -0.7(7)
C13 C12 C17 C16 -0.1(6)
C11 C12 C17 C16 -179.9(4)
C15 C16 C17 C12 0.9(7)
C3 C4 C41 C42 87.4(6)
C4A C4 C41 C42 -93.2(5)
C3 C4 C41 C46 -89.9(5)
C4A C4 C41 C46 89.4(6)
C46 C41 C42 C43 -2.6(8)
C4 C41 C42 C43 180.0(5)
C41 C42 C43 C44 0.0(9)
C42 C43 C44 C45 1.5(9)
C42 C43 C44 N44 -179.4(5)
C43 C44 C45 C46 -0.3(9)
N44 C44 C45 C46 -179.4(5)
C42 C41 C46 C45 3.8(8)
C4 C41 C46 C45 -178.7(5)
C44 C45 C46 C41 -2.5(9)
C6 C5 C4A C8A 0.2(7)
C6 C5 C4A C4 -179.6(4)
C3 C4 C4A C5 -176.3(4)
C41 C4 C4A C5 4.3(6)
C3 C4 C4A C8A 3.9(6)
C41 C4 C4A C8A -175.5(3)
C5 C4A C8A N1 179.3(4)
C4 C4A C8A N1 -0.9(5)
C5 C4A C8A C8 -0.4(6)
C4 C4A C8A C8 179.3(4)
C7 C8 C8A N1 -179.6(4)
C7 C8 C8A C4A 0.1(6)
O2 C2 N1 C8A -177.8(4)
C3 C2 N1 C8A 3.3(5)
O2 C2 N1 C11 4.0(6)
C3 C2 N1 C11 -175.0(3)
C4A C8A N1 C2 -2.7(5)
C8 C8A N1 C2 177.0(4)
C4A C8A N1 C11 175.4(3)
C8 C8A N1 C11 -4.8(5)
C12 C11 N1 C2 -101.1(4)
C12 C11 N1 C8A 80.6(5)
C45 C44 N44 O44 -5.5(7)
C43 C44 N44 O44 175.4(5)
C45 C44 N44 O45 175.3(5)
C43 C44 N44 O45 -3.8(7)
